data_7202426
loop_
_publ_author_name
'Ruiz, Jos\'e'
'Rodr\'iguez, Venancio'
'Cutillas, Natalia'
'Hoffmann, Anke'
'Chamayou, Anne-Christine'
'Kazmierczak, Karolina'
'Janiak, Christoph'

_publ_section_title
;
 Structure--solid-state CPMAS 13C NMR correlation in palladacycle
 solvates (pseudo-polymorphs) with a transformation from Z&#x2032; = 1
 to Z&#x2032; = 2
;
_journal_issue 12
_journal_name_full CrystEngComm
_journal_page_first 1928
_journal_paper_doi 10.1039/b812012a
_journal_volume 10
_journal_year 2008
_chemical_formula_moiety 'C33 H37 N3 O2 Pd2, C6 H14'
_chemical_formula_sum 'C39 H51 N3 O2 Pd2'
_chemical_formula_weight 806.63
_chemical_name_common '[{(dmba)Pd}2(m-OAc)(m-N=CPh2)].1(n-hexane)'
_chemical_name_systematic
;
[\m-Acetato-\m-benzophenone iminato-
bis{N,N-dimethylbenzylamine-\kN,\kC-palladium(II)}] 1(n-hexane)
;
_space_group_IT_number 14
_symmetry_cell_setting monoclinic
_symmetry_space_group_name_Hall '-P 2ybc'
_symmetry_space_group_name_H-M 'P 1 21/c 1'
_atom_sites_solution_hydrogens geom
_atom_sites_solution_primary direct
_atom_sites_solution_secondary difmap
_audit_creation_method SHELXL-97
_cell_angle_alpha 90.00
_cell_angle_beta 103.8940(10)
_cell_angle_gamma 90.00
_cell_formula_units_Z 4
_cell_length_a 14.2859(6)
_cell_length_b 28.3485(12)
_cell_length_c 9.2862(4)
_cell_measurement_reflns_used 9999
_cell_measurement_temperature 173(2)
_cell_measurement_theta_max 28.065
_cell_measurement_theta_min 2.37
_cell_volume 3650.7(3)
_computing_cell_refinement 'SAINT (Bruker, 1997)'
_computing_data_collection 'SMART (Bruker, 1997)'
_computing_data_reduction 'SAINT (Bruker 1997)'
_computing_molecular_graphics 'DIAMOND (Crystal Impact, 2006)'
_computing_structure_refinement 'SHELXL-97 (Sheldrick, 1997)'
_computing_structure_solution 'SHELXS-97 (Sheldrick, 1997)'
_diffrn_ambient_temperature 173(2)
_diffrn_measured_fraction_theta_full 1.000
_diffrn_measured_fraction_theta_max 1.000
_diffrn_measurement_device_type 'Bruker Smart APEX CCD diffractometer'
_diffrn_measurement_method '\w scans'
_diffrn_radiation_monochromator graphite
_diffrn_radiation_source 'fine-focus sealed tube'
_diffrn_radiation_type MoK\a
_diffrn_radiation_wavelength 0.71073
_diffrn_reflns_av_R_equivalents 0.0230
_diffrn_reflns_av_sigmaI/netI 0.0172
_diffrn_reflns_limit_h_max 17
_diffrn_reflns_limit_h_min -17
_diffrn_reflns_limit_k_max 35
_diffrn_reflns_limit_k_min -35
_diffrn_reflns_limit_l_max 11
_diffrn_reflns_limit_l_min -11
_diffrn_reflns_number 39888
_diffrn_reflns_theta_full 26.40
_diffrn_reflns_theta_max 26.40
_diffrn_reflns_theta_min 1.63
_exptl_absorpt_coefficient_mu 1.022
_exptl_absorpt_correction_T_max 0.8959
_exptl_absorpt_correction_T_min 0.7843
_exptl_absorpt_correction_type multi-scan
_exptl_absorpt_process_details '(<i>SADABS</i>; Sheldrick, 1996)'
_exptl_crystal_colour yellow
_exptl_crystal_density_diffrn 1.468
_exptl_crystal_density_method 'not measured'
_exptl_crystal_description isometric
_exptl_crystal_F_000 1656
_exptl_crystal_size_max 0.25
_exptl_crystal_size_mid 0.19
_exptl_crystal_size_min 0.11
_refine_diff_density_max 0.809
_refine_diff_density_min -0.443
_refine_diff_density_rms 0.080
_refine_ls_extinction_method none
_refine_ls_goodness_of_fit_ref 1.135
_refine_ls_hydrogen_treatment constr
_refine_ls_matrix_type full
_refine_ls_number_parameters 422
_refine_ls_number_reflns 7491
_refine_ls_number_restraints 0
_refine_ls_restrained_S_all 1.135
_refine_ls_R_factor_all 0.0312
_refine_ls_R_factor_gt 0.0296
_refine_ls_shift/su_max 0.001
_refine_ls_shift/su_mean 0.000
_refine_ls_structure_factor_coef Fsqd
_refine_ls_weighting_details 'calc w=1/[\s^2^(Fo^2^)+(0.0316P)^2^+4.8199P] where P=(Fo^2^+2Fc^2^)/3'
_refine_ls_weighting_scheme calc
_refine_ls_wR_factor_gt 0.0717
_refine_ls_wR_factor_ref 0.0725
_reflns_number_gt 7157
_reflns_number_total 7491
_reflns_threshold_expression >2sigma(I)
_cod_data_source_file b812012a.txt
_cod_data_source_block vrr171bs
_cod_depositor_comments
;
The following automatic conversions were performed:
'_exptl_absorpt_correction_type' value 'Multi-scan' changed to
'multi-scan' according to
'/home/saulius/struct/CIF-dictionaries/cif_core.dic' dictionary named
'cif_core.dic' version 2.4.1 from 2010-06-29.

Automatic conversion script
Id: cif_fix_enum 1527 2010-12-29 10:47:43Z saulius 
;
_cod_original_sg_symbol_H-M P2(1)/c
_cod_database_code 7202426

loop_
_symmetry_equiv_pos_as_xyz
'x, y, z'
'-x, y+1/2, -z+1/2'
'-x, -y, -z'
'x, -y-1/2, z-1/2'

loop_
_atom_site_label
_atom_site_type_symbol
_atom_site_fract_x
_atom_site_fract_y
_atom_site_fract_z
_atom_site_U_iso_or_equiv
_atom_site_adp_type
_atom_site_occupancy
_atom_site_symmetry_multiplicity
_atom_site_calc_flag
_atom_site_refinement_flags
_atom_site_disorder_assembly
_atom_site_disorder_group
Pd1 Pd 0.205602(13) 0.460808(6) 0.97068(2) 0.01762(6) Uani 1 1 d . . .
Pd2 Pd 0.158493(13) 0.356359(6) 0.99120(2) 0.01736(6) Uani 1 1 d . . .
C1 C 0.18131(18) 0.50127(8) 1.1308(3) 0.0193(5) Uani 1 1 d . . .
C2 C 0.22191(18) 0.49810(9) 1.2834(3) 0.0223(5) Uani 1 1 d . . .
H2 H 0.2657 0.4733 1.3209 0.027 Uiso 1 1 calc R . .
C3 C 0.19882(19) 0.53091(10) 1.3807(3) 0.0257(5) Uani 1 1 d . . .
H3 H 0.2275 0.5285 1.4839 0.031 Uiso 1 1 calc R . .
C4 C 0.1344(2) 0.56697(10) 1.3285(3) 0.0308(6) Uani 1 1 d . . .
H4 H 0.1177 0.5887 1.3960 0.037 Uiso 1 1 calc R . .
C5 C 0.0941(2) 0.57132(9) 1.1771(3) 0.0275(6) Uani 1 1 d . . .
H5 H 0.0504 0.5962 1.1407 0.033 Uiso 1 1 calc R . .
C6 C 0.11835(19) 0.53885(9) 1.0790(3) 0.0224(5) Uani 1 1 d . . .
C7 C 0.07603(19) 0.54140(9) 0.9153(3) 0.0241(5) Uani 1 1 d . . .
H7A H 0.0120 0.5259 0.8904 0.029 Uiso 1 1 calc R . .
H7B H 0.0676 0.5748 0.8834 0.029 Uiso 1 1 calc R . .
N1 N 0.14246(15) 0.51711(7) 0.8372(2) 0.0209(4) Uani 1 1 d . . .
C8 C 0.0887(2) 0.50268(10) 0.6871(3) 0.0289(6) Uani 1 1 d . . .
H8A H 0.0364 0.4812 0.6950 0.043 Uiso 1 1 calc R . .
H8B H 0.1325 0.4867 0.6364 0.043 Uiso 1 1 calc R . .
H8C H 0.0614 0.5307 0.6302 0.043 Uiso 1 1 calc R . .
C9 C 0.2210(2) 0.54962(10) 0.8236(3) 0.0282(6) Uani 1 1 d . . .
H9A H 0.2570 0.5594 0.9226 0.042 Uiso 1 1 calc R . .
H9B H 0.1934 0.5775 0.7663 0.042 Uiso 1 1 calc R . .
H9C H 0.2646 0.5335 0.7728 0.042 Uiso 1 1 calc R . .
N2 N 0.25661(14) 0.40379(7) 1.0895(2) 0.0189(4) Uani 1 1 d . . .
C10 C 0.34027(18) 0.39261(9) 1.1657(3) 0.0198(5) Uani 1 1 d . . .
C11 C 0.41844(18) 0.42768(9) 1.2244(3) 0.0220(5) Uani 1 1 d . . .
C12 C 0.4319(2) 0.46792(10) 1.1447(3) 0.0285(6) Uani 1 1 d . . .
H12 H 0.3904 0.4737 1.0498 0.034 Uiso 1 1 calc R . .
C13 C 0.5054(2) 0.49951(10) 1.2029(4) 0.0331(6) Uani 1 1 d . . .
H13 H 0.5144 0.5265 1.1471 0.040 Uiso 1 1 calc R . .
C14 C 0.5656(2) 0.49204(11) 1.3415(3) 0.0334(6) Uani 1 1 d . . .
H14 H 0.6154 0.5140 1.3813 0.040 Uiso 1 1 calc R . .
C15 C 0.5530(2) 0.45252(11) 1.4217(3) 0.0342(6) Uani 1 1 d . . .
H15 H 0.5940 0.4474 1.5174 0.041 Uiso 1 1 calc R . .
C16 C 0.48109(19) 0.42043(10) 1.3633(3) 0.0275(6) Uani 1 1 d . . .
H16 H 0.4741 0.3930 1.4186 0.033 Uiso 1 1 calc R . .
C17 C 0.36956(19) 0.34170(9) 1.1951(3) 0.0246(5) Uani 1 1 d . . .
C18 C 0.4462(3) 0.32554(12) 1.1412(4) 0.0445(8) Uani 1 1 d . . .
H18 H 0.4799 0.3468 1.0927 0.053 Uiso 1 1 calc R . .
C19 C 0.4742(3) 0.27853(12) 1.1575(5) 0.0582(11) Uani 1 1 d . . .
H19 H 0.5257 0.2676 1.1179 0.070 Uiso 1 1 calc R . .
C20 C 0.4273(3) 0.24786(12) 1.2312(5) 0.0551(10) Uani 1 1 d . . .
H20 H 0.4467 0.2158 1.2433 0.066 Uiso 1 1 calc R . .
C21 C 0.3532(2) 0.26344(12) 1.2866(5) 0.0534(10) Uani 1 1 d . . .
H21 H 0.3215 0.2422 1.3384 0.064 Uiso 1 1 calc R . .
C22 C 0.3232(2) 0.31030(11) 1.2682(4) 0.0391(7) Uani 1 1 d . . .
H22 H 0.2705 0.3207 1.3061 0.047 Uiso 1 1 calc R . .
O1 O 0.24650(14) 0.42901(6) 0.7832(2) 0.0265(4) Uani 1 1 d . . .
O2 O 0.23010(14) 0.35109(6) 0.8161(2) 0.0256(4) Uani 1 1 d . . .
C23 C 0.25801(19) 0.38641(9) 0.7549(3) 0.0233(5) Uani 1 1 d . . .
C24 C 0.3109(2) 0.37624(10) 0.6350(3) 0.0322(6) Uani 1 1 d . . .
H24A H 0.3155 0.3421 0.6226 0.048 Uiso 1 1 calc R . .
H24B H 0.3759 0.3898 0.6637 0.048 Uiso 1 1 calc R . .
H24C H 0.2757 0.3903 0.5413 0.048 Uiso 1 1 calc R . .
C25 C 0.08538(18) 0.35520(8) 1.1466(3) 0.0193(5) Uani 1 1 d . . .
C26 C 0.10760(18) 0.37824(9) 1.2847(3) 0.0222(5) Uani 1 1 d . . .
H26 H 0.1645 0.3968 1.3118 0.027 Uiso 1 1 calc R . .
C27 C 0.0480(2) 0.37444(9) 1.3824(3) 0.0255(5) Uani 1 1 d . . .
H27 H 0.0649 0.3900 1.4756 0.031 Uiso 1 1 calc R . .
C28 C -0.0361(2) 0.34794(9) 1.3446(3) 0.0263(6) Uani 1 1 d . . .
H28 H -0.0771 0.3456 1.4111 0.032 Uiso 1 1 calc R . .
C29 C -0.05986(19) 0.32480(9) 1.2087(3) 0.0249(5) Uani 1 1 d . . .
H29 H -0.1174 0.3067 1.1822 0.030 Uiso 1 1 calc R . .
C30 C 0.00041(18) 0.32808(8) 1.1112(3) 0.0207(5) Uani 1 1 d . . .
C31 C -0.02583(19) 0.30576(9) 0.9602(3) 0.0230(5) Uani 1 1 d . . .
H31A H -0.0498 0.2733 0.9681 0.028 Uiso 1 1 calc R . .
H31B H -0.0780 0.3241 0.8946 0.028 Uiso 1 1 calc R . .
N3 N 0.05990(16) 0.30419(7) 0.8947(2) 0.0214(4) Uani 1 1 d . . .
C32 C 0.0290(2) 0.30715(10) 0.7318(3) 0.0294(6) Uani 1 1 d . . .
H32A H -0.0069 0.3365 0.7033 0.044 Uiso 1 1 calc R . .
H32B H -0.0124 0.2802 0.6935 0.044 Uiso 1 1 calc R . .
H32C H 0.0858 0.3067 0.6900 0.044 Uiso 1 1 calc R . .
C33 C 0.1144(2) 0.25960(9) 0.9376(3) 0.0290(6) Uani 1 1 d . . .
H33A H 0.1349 0.2576 1.0460 0.043 Uiso 1 1 calc R . .
H33B H 0.1713 0.2592 0.8959 0.043 Uiso 1 1 calc R . .
H33C H 0.0730 0.2326 0.8992 0.043 Uiso 1 1 calc R . .
C34 C 0.7024(5) 0.3342(3) 0.3494(8) 0.0665(17) Uiso 0.65 1 d P A 1
H34A H 0.6905 0.3220 0.2480 0.100 Uiso 0.65 1 calc PR A 1
H34B H 0.7584 0.3553 0.3683 0.100 Uiso 0.65 1 calc PR A 1
H34C H 0.6456 0.3517 0.3615 0.100 Uiso 0.65 1 calc PR A 1
C35 C 0.7227(6) 0.2918(3) 0.4630(8) 0.0743(18) Uiso 0.70 1 d P A 1
H35A H 0.6672 0.2699 0.4384 0.089 Uiso 0.70 1 calc PR A 1
H35B H 0.7800 0.2745 0.4489 0.089 Uiso 0.70 1 calc PR A 1
C36 C 0.7390(6) 0.3044(3) 0.6172(9) 0.074(2) Uiso 0.60 1 d P A 1
H36A H 0.8001 0.3224 0.6437 0.089 Uiso 0.60 1 calc PR A 1
H36B H 0.7497 0.2747 0.6751 0.089 Uiso 0.60 1 calc PR A 1
C37 C 0.6661(5) 0.3318(2) 0.6699(8) 0.0614(17) Uiso 0.70 1 d P A 1
H37A H 0.6060 0.3130 0.6461 0.074 Uiso 0.70 1 calc PR A 1
H37B H 0.6534 0.3606 0.6077 0.074 Uiso 0.70 1 calc PR A 1
C38 C 0.6810(6) 0.3482(3) 0.8338(9) 0.0626(18) Uiso 0.60 1 d P A 1
H38A H 0.7337 0.3717 0.8475 0.075 Uiso 0.60 1 calc PR A 1
H38B H 0.7091 0.3204 0.8932 0.075 Uiso 0.60 1 calc PR A 1
C39 C 0.6028(11) 0.3713(6) 0.9279(18) 0.066(4) Uiso 0.35 1 d P A 1
H39A H 0.6364 0.3762 1.0319 0.099 Uiso 0.35 1 calc PR A 1
H39B H 0.5490 0.3494 0.9224 0.099 Uiso 0.35 1 calc PR A 1
H39C H 0.5781 0.4015 0.8833 0.099 Uiso 0.35 1 calc PR A 1
C40 C 0.7211(11) 0.3000(6) 0.3415(18) 0.067(4) Uiso 0.30 1 d P B 2
H40A H 0.6879 0.2783 0.2637 0.101 Uiso 0.30 1 calc PR B 2
H40B H 0.7852 0.2875 0.3880 0.101 Uiso 0.30 1 calc PR B 2
H40C H 0.7276 0.3309 0.2976 0.101 Uiso 0.30 1 calc PR B 2
C41 C 0.6622(12) 0.3051(6) 0.4594(18) 0.069(4) Uiso 0.30 1 d P B 2
H41A H 0.5975 0.3169 0.4081 0.083 Uiso 0.30 1 calc PR B 2
H41B H 0.6529 0.2730 0.4957 0.083 Uiso 0.30 1 calc PR B 2
C42 C 0.6920(11) 0.3308(5) 0.5720(17) 0.061(3) Uiso 0.30 1 d P B 2
H42A H 0.7052 0.3620 0.5328 0.073 Uiso 0.30 1 calc PR B 2
H42B H 0.7556 0.3177 0.6228 0.073 Uiso 0.30 1 calc PR B 2
C43 C 0.6384(11) 0.3419(5) 0.7009(16) 0.053(3) Uiso 0.30 1 d P B 2
H43A H 0.5700 0.3462 0.6480 0.064 Uiso 0.30 1 calc PR B 2
H43B H 0.6407 0.3117 0.7550 0.064 Uiso 0.30 1 calc PR B 2
C44 C 0.652(2) 0.3726(10) 0.801(3) 0.071(6) Uiso 0.20 1 d P B 2
H44A H 0.5901 0.3859 0.8110 0.085 Uiso 0.20 1 calc PR B 2
H44B H 0.6925 0.3985 0.7773 0.085 Uiso 0.20 1 calc PR B 2
C45 C 0.7106(12) 0.3448(6) 0.9629(19) 0.059(4) Uiso 0.25 1 d P B 2
H45A H 0.6921 0.3597 1.0472 0.089 Uiso 0.25 1 calc PR B 2
H45B H 0.7805 0.3475 0.9754 0.089 Uiso 0.25 1 calc PR B 2
H45C H 0.6923 0.3114 0.9580 0.089 Uiso 0.25 1 calc PR B 2
C46 C 0.5609(14) 0.3671(7) 0.720(2) 0.048(4) Uiso 0.20 1 d P C 3
H46A H 0.5289 0.3944 0.6639 0.072 Uiso 0.20 1 calc PR C 3
H46B H 0.5132 0.3422 0.7196 0.072 Uiso 0.20 1 calc PR C 3
H46C H 0.6108 0.3552 0.6726 0.072 Uiso 0.20 1 calc PR C 3
C47 C 0.6024(9) 0.3803(4) 0.8633(14) 0.038(2) Uiso 0.30 1 d P C 3
H47A H 0.6510 0.4054 0.8661 0.046 Uiso 0.30 1 calc PR C 3
H47B H 0.5531 0.3918 0.9137 0.046 Uiso 0.30 1 calc PR C 3
C48 C 0.6270(12) 0.3569(6) 0.901(2) 0.048(4) Uiso 0.25 1 d P C 3
H48A H 0.6586 0.3631 1.0051 0.072 Uiso 0.25 1 calc PR C 3
H48B H 0.6751 0.3460 0.8488 0.072 Uiso 0.25 1 calc PR C 3
H48C H 0.5778 0.3324 0.8956 0.072 Uiso 0.25 1 calc PR C 3

loop_
_atom_site_aniso_label
_atom_site_aniso_U_11
_atom_site_aniso_U_22
_atom_site_aniso_U_33
_atom_site_aniso_U_23
_atom_site_aniso_U_13
_atom_site_aniso_U_12
Pd1 0.02091(10) 0.01358(10) 0.01757(10) -0.00058(7) 0.00304(7) 0.00092(7)
Pd2 0.02084(10) 0.01319(10) 0.01795(10) -0.00062(6) 0.00447(7) 0.00055(7)
C1 0.0220(12) 0.0145(11) 0.0218(12) -0.0024(9) 0.0063(10) -0.0024(9)
C2 0.0213(12) 0.0219(12) 0.0230(12) 0.0008(10) 0.0039(10) -0.0001(10)
C3 0.0280(14) 0.0277(14) 0.0214(12) -0.0042(10) 0.0063(11) -0.0047(11)
C4 0.0386(16) 0.0266(14) 0.0307(14) -0.0081(11) 0.0154(12) -0.0010(12)
C5 0.0348(15) 0.0172(12) 0.0326(14) 0.0009(11) 0.0120(12) 0.0046(11)
C6 0.0240(13) 0.0174(12) 0.0264(13) 0.0005(10) 0.0072(10) -0.0001(10)
C7 0.0249(13) 0.0209(12) 0.0268(13) 0.0044(10) 0.0071(11) 0.0054(10)
N1 0.0239(11) 0.0175(10) 0.0207(10) 0.0008(8) 0.0044(8) 0.0006(8)
C8 0.0374(15) 0.0269(14) 0.0198(13) 0.0031(10) 0.0021(11) 0.0016(12)
C9 0.0313(14) 0.0229(13) 0.0315(14) 0.0042(11) 0.0097(12) -0.0026(11)
N2 0.0209(10) 0.0168(10) 0.0189(10) -0.0010(8) 0.0048(8) 0.0009(8)
C10 0.0230(12) 0.0176(12) 0.0200(12) 0.0002(9) 0.0076(10) 0.0012(9)
C11 0.0196(12) 0.0213(12) 0.0259(13) -0.0015(10) 0.0073(10) 0.0022(10)
C12 0.0260(14) 0.0284(14) 0.0318(15) 0.0059(11) 0.0082(11) 0.0005(11)
C13 0.0307(15) 0.0244(14) 0.0462(17) 0.0035(12) 0.0128(13) -0.0038(11)
C14 0.0260(14) 0.0307(15) 0.0434(17) -0.0096(13) 0.0079(12) -0.0082(12)
C15 0.0281(15) 0.0400(17) 0.0318(15) -0.0044(13) 0.0018(12) -0.0054(12)
C16 0.0259(13) 0.0249(13) 0.0307(14) 0.0014(11) 0.0048(11) -0.0015(11)
C17 0.0230(13) 0.0190(12) 0.0291(13) 0.0011(10) 0.0013(10) 0.0024(10)
C18 0.0451(19) 0.0305(16) 0.064(2) 0.0047(15) 0.0252(17) 0.0108(14)
C19 0.058(2) 0.0318(18) 0.092(3) -0.0027(19) 0.032(2) 0.0166(17)
C20 0.0429(19) 0.0189(15) 0.097(3) 0.0037(17) 0.005(2) 0.0087(14)
C21 0.0324(17) 0.0339(18) 0.092(3) 0.0291(19) 0.0116(18) 0.0045(14)
C22 0.0287(15) 0.0327(16) 0.057(2) 0.0178(15) 0.0124(14) 0.0112(12)
O1 0.0390(11) 0.0184(9) 0.0244(9) -0.0008(7) 0.0121(8) 0.0024(8)
O2 0.0328(10) 0.0196(9) 0.0271(10) -0.0036(7) 0.0127(8) -0.0016(8)
C23 0.0243(13) 0.0233(13) 0.0217(12) -0.0023(10) 0.0046(10) 0.0006(10)
C24 0.0379(16) 0.0294(15) 0.0344(15) -0.0023(12) 0.0184(13) 0.0011(12)
C25 0.0236(12) 0.0148(11) 0.0187(12) 0.0047(9) 0.0039(10) 0.0052(9)
C26 0.0236(12) 0.0186(12) 0.0226(12) 0.0014(10) 0.0020(10) 0.0037(10)
C27 0.0353(15) 0.0224(13) 0.0187(12) 0.0003(10) 0.0064(11) 0.0084(11)
C28 0.0332(14) 0.0225(13) 0.0257(13) 0.0066(10) 0.0122(11) 0.0075(11)
C29 0.0246(13) 0.0210(13) 0.0291(13) 0.0059(10) 0.0066(11) 0.0022(10)
C30 0.0247(12) 0.0152(11) 0.0218(12) 0.0037(9) 0.0046(10) 0.0045(10)
C31 0.0254(13) 0.0191(12) 0.0242(13) 0.0003(10) 0.0051(10) -0.0021(10)
N3 0.0280(11) 0.0158(10) 0.0207(10) -0.0005(8) 0.0062(9) -0.0009(8)
C32 0.0382(16) 0.0284(14) 0.0207(13) -0.0062(11) 0.0055(11) -0.0065(12)
C33 0.0341(15) 0.0146(12) 0.0383(16) -0.0017(11) 0.0087(12) 0.0012(11)

loop_
_atom_type_symbol
_atom_type_description
_atom_type_scat_dispersion_real
_atom_type_scat_dispersion_imag
_atom_type_scat_source
C C 0.0033 0.0016 'International Tables Vol C Tables 4.2.6.8 and 6.1.1.4'
H H 0.0000 0.0000 'International Tables Vol C Tables 4.2.6.8 and 6.1.1.4'
N N 0.0061 0.0033 'International Tables Vol C Tables 4.2.6.8 and 6.1.1.4'
O O 0.0106 0.0060 'International Tables Vol C Tables 4.2.6.8 and 6.1.1.4'
Pd Pd -0.9988 1.0072 'International Tables Vol C Tables 4.2.6.8 and 6.1.1.4'

loop_
_geom_angle_atom_site_label_1
_geom_angle_atom_site_label_2
_geom_angle_atom_site_label_3
_geom_angle
_geom_angle_site_symmetry_1
_geom_angle_site_symmetry_3
_geom_angle_publ_flag
C1 Pd1 N2 99.29(9) . . ?
C1 Pd1 N1 82.75(9) . . ?
N2 Pd1 N1 175.23(8) . . ?
C1 Pd1 O1 168.38(9) . . ?
N2 Pd1 O1 88.51(7) . . ?
N1 Pd1 O1 90.14(8) . . ?
C1 Pd1 Pd2 115.82(7) . . ?
N2 Pd1 Pd2 40.16(6) . . ?
N1 Pd1 Pd2 135.09(6) . . ?
O1 Pd1 Pd2 75.65(5) . . ?
C25 Pd2 N2 96.52(9) . . ?
C25 Pd2 N3 83.17(9) . . ?
N2 Pd2 N3 177.20(8) . . ?
C25 Pd2 O2 174.21(9) . . ?
N2 Pd2 O2 89.02(8) . . ?
N3 Pd2 O2 91.21(8) . . ?
C25 Pd2 Pd1 103.00(7) . . ?
N2 Pd2 Pd1 40.06(6) . . ?
N3 Pd2 Pd1 142.72(6) . . ?
O2 Pd2 Pd1 82.33(5) . . ?
C2 C1 C6 118.1(2) . . ?
C2 C1 Pd1 128.36(19) . . ?
C6 C1 Pd1 113.43(18) . . ?
C3 C2 C1 120.7(2) . . ?
C3 C2 H2 119.7 . . ?
C1 C2 H2 119.7 . . ?
C4 C3 C2 120.5(2) . . ?
C4 C3 H3 119.7 . . ?
C2 C3 H3 119.7 . . ?
C3 C4 C5 119.9(2) . . ?
C3 C4 H4 120.0 . . ?
C5 C4 H4 120.0 . . ?
C4 C5 C6 119.6(3) . . ?
C4 C5 H5 120.2 . . ?
C6 C5 H5 120.2 . . ?
C5 C6 C1 121.1(2) . . ?
C5 C6 C7 121.9(2) . . ?
C1 C6 C7 117.0(2) . . ?
N1 C7 C6 108.8(2) . . ?
N1 C7 H7A 109.9 . . ?
C6 C7 H7A 109.9 . . ?
N1 C7 H7B 109.9 . . ?
C6 C7 H7B 109.9 . . ?
H7A C7 H7B 108.3 . . ?
C8 N1 C9 108.9(2) . . ?
C8 N1 C7 109.8(2) . . ?
C9 N1 C7 109.7(2) . . ?
C8 N1 Pd1 113.63(16) . . ?
C9 N1 Pd1 107.35(16) . . ?
C7 N1 Pd1 107.38(15) . . ?
N1 C8 H8A 109.5 . . ?
N1 C8 H8B 109.5 . . ?
H8A C8 H8B 109.5 . . ?
N1 C8 H8C 109.5 . . ?
H8A C8 H8C 109.5 . . ?
H8B C8 H8C 109.5 . . ?
N1 C9 H9A 109.5 . . ?
N1 C9 H9B 109.5 . . ?
H9A C9 H9B 109.5 . . ?
N1 C9 H9C 109.5 . . ?
H9A C9 H9C 109.5 . . ?
H9B C9 H9C 109.5 . . ?
C10 N2 Pd1 132.72(18) . . ?
C10 N2 Pd2 123.23(17) . . ?
Pd1 N2 Pd2 99.78(9) . . ?
N2 C10 C11 123.7(2) . . ?
N2 C10 C17 121.4(2) . . ?
C11 C10 C17 114.8(2) . . ?
C16 C11 C12 118.0(2) . . ?
C16 C11 C10 119.7(2) . . ?
C12 C11 C10 122.3(2) . . ?
C13 C12 C11 120.5(3) . . ?
C13 C12 H12 119.7 . . ?
C11 C12 H12 119.7 . . ?
C14 C13 C12 120.5(3) . . ?
C14 C13 H13 119.7 . . ?
C12 C13 H13 119.7 . . ?
C15 C14 C13 119.6(3) . . ?
C15 C14 H14 120.2 . . ?
C13 C14 H14 120.2 . . ?
C14 C15 C16 120.2(3) . . ?
C14 C15 H15 119.9 . . ?
C16 C15 H15 119.9 . . ?
C15 C16 C11 121.1(3) . . ?
C15 C16 H16 119.5 . . ?
C11 C16 H16 119.5 . . ?
C22 C17 C18 118.6(3) . . ?
C22 C17 C10 124.1(2) . . ?
C18 C17 C10 117.4(3) . . ?
C17 C18 C19 120.6(3) . . ?
C17 C18 H18 119.7 . . ?
C19 C18 H18 119.7 . . ?
C20 C19 C18 119.9(3) . . ?
C20 C19 H19 120.1 . . ?
C18 C19 H19 120.1 . . ?
C21 C20 C19 120.0(3) . . ?
C21 C20 H20 120.0 . . ?
C19 C20 H20 120.0 . . ?
C20 C21 C22 120.6(3) . . ?
C20 C21 H21 119.7 . . ?
C22 C21 H21 119.7 . . ?
C17 C22 C21 120.3(3) . . ?
C17 C22 H22 119.9 . . ?
C21 C22 H22 119.9 . . ?
C23 O1 Pd1 130.10(17) . . ?
C23 O2 Pd2 123.45(16) . . ?
O1 C23 O2 126.7(2) . . ?
O1 C23 C24 116.8(2) . . ?
O2 C23 C24 116.6(2) . . ?
C23 C24 H24A 109.5 . . ?
C23 C24 H24B 109.5 . . ?
H24A C24 H24B 109.5 . . ?
C23 C24 H24C 109.5 . . ?
H24A C24 H24C 109.5 . . ?
H24B C24 H24C 109.5 . . ?
C26 C25 C30 117.4(2) . . ?
C26 C25 Pd2 128.02(19) . . ?
C30 C25 Pd2 114.61(18) . . ?
C27 C26 C25 121.4(2) . . ?
C27 C26 H26 119.3 . . ?
C25 C26 H26 119.3 . . ?
C28 C27 C26 120.3(2) . . ?
C28 C27 H27 119.8 . . ?
C26 C27 H27 119.8 . . ?
C27 C28 C29 119.5(2) . . ?
C27 C28 H28 120.2 . . ?
C29 C28 H28 120.2 . . ?
C28 C29 C30 120.2(3) . . ?
C28 C29 H29 119.9 . . ?
C30 C29 H29 119.9 . . ?
C29 C30 C25 121.1(2) . . ?
C29 C30 C31 121.6(2) . . ?
C25 C30 C31 117.1(2) . . ?
N3 C31 C30 110.3(2) . . ?
N3 C31 H31A 109.6 . . ?
C30 C31 H31A 109.6 . . ?
N3 C31 H31B 109.6 . . ?
C30 C31 H31B 109.6 . . ?
H31A C31 H31B 108.1 . . ?
C32 N3 C33 109.4(2) . . ?
C32 N3 C31 110.1(2) . . ?
C33 N3 C31 110.1(2) . . ?
C32 N3 Pd2 113.87(16) . . ?
C33 N3 Pd2 103.35(16) . . ?
C31 N3 Pd2 109.80(15) . . ?
N3 C32 H32A 109.5 . . ?
N3 C32 H32B 109.5 . . ?
H32A C32 H32B 109.5 . . ?
N3 C32 H32C 109.5 . . ?
H32A C32 H32C 109.5 . . ?
H32B C32 H32C 109.5 . . ?
N3 C33 H33A 109.5 . . ?
N3 C33 H33B 109.5 . . ?
H33A C33 H33B 109.5 . . ?
N3 C33 H33C 109.5 . . ?
H33A C33 H33C 109.5 . . ?
H33B C33 H33C 109.5 . . ?
C35 C34 H34A 109.5 . . ?
C35 C34 H34B 109.5 . . ?
H34A C34 H34B 109.5 . . ?
C35 C34 H34C 109.5 . . ?
H34A C34 H34C 109.5 . . ?
H34B C34 H34C 109.5 . . ?
C36 C35 C34 115.8(7) . . ?
C36 C35 H35A 108.3 . . ?
C34 C35 H35A 108.3 . . ?
C36 C35 H35B 108.3 . . ?
C34 C35 H35B 108.3 . . ?
H35A C35 H35B 107.4 . . ?
C35 C36 C37 120.2(7) . . ?
C35 C36 H36A 107.3 . . ?
C37 C36 H36A 107.3 . . ?
C35 C36 H36B 107.3 . . ?
C37 C36 H36B 107.3 . . ?
H36A C36 H36B 106.9 . . ?
C36 C37 C38 122.8(7) . . ?
C36 C37 H37A 106.6 . . ?
C38 C37 H37A 106.6 . . ?
C36 C37 H37B 106.6 . . ?
C38 C37 H37B 106.6 . . ?
H37A C37 H37B 106.6 . . ?
C37 C38 C39 131.6(8) . . ?
C37 C38 H38A 104.4 . . ?
C39 C38 H38A 104.4 . . ?
C37 C38 H38B 104.4 . . ?
C39 C38 H38B 104.4 . . ?
H38A C38 H38B 105.6 . . ?
C38 C39 H39A 109.5 . . ?
C38 C39 H39B 109.5 . . ?
H39A C39 H39B 109.5 . . ?
C38 C39 H39C 109.5 . . ?
H39A C39 H39C 109.5 . . ?
H39B C39 H39C 109.5 . . ?
C41 C40 H40A 109.5 . . ?
C41 C40 H40B 109.5 . . ?
H40A C40 H40B 109.5 . . ?
C41 C40 H40C 109.5 . . ?
H40A C40 H40C 109.5 . . ?
H40B C40 H40C 109.5 . . ?
C42 C41 C40 120.7(15) . . ?
C42 C41 H41A 107.2 . . ?
C40 C41 H41A 107.2 . . ?
C42 C41 H41B 107.2 . . ?
C40 C41 H41B 107.2 . . ?
H41A C41 H41B 106.8 . . ?
C41 C42 C43 127.3(14) . . ?
C41 C42 H42A 105.5 . . ?
C43 C42 H42A 105.5 . . ?
C41 C42 H42B 105.5 . . ?
C43 C42 H42B 105.5 . . ?
H42A C42 H42B 106.1 . . ?
C44 C43 C42 132.2(17) . . ?
C44 C43 H43A 104.2 . . ?
C42 C43 H43A 104.2 . . ?
C44 C43 H43B 104.2 . . ?
C42 C43 H43B 104.2 . . ?
H43A C43 H43B 105.5 . . ?
C43 C44 C45 107(2) . . ?
C43 C44 H44A 110.4 . . ?
C45 C44 H44A 110.4 . . ?
C43 C44 H44B 110.4 . . ?
C45 C44 H44B 110.4 . . ?
H44A C44 H44B 108.6 . . ?
C44 C45 H45A 109.5 . . ?
C44 C45 H45B 109.5 . . ?
H45A C45 H45B 109.5 . . ?
C44 C45 H45C 109.5 . . ?
H45A C45 H45C 109.5 . . ?
H45B C45 H45C 109.5 . . ?
C47 C46 H46A 109.5 . . ?
C47 C46 H46B 109.5 . . ?
H46A C46 H46B 109.5 . . ?
C47 C46 H46C 109.5 . . ?
H46A C46 H46C 109.5 . . ?
H46B C46 H46C 109.5 . . ?
C48 C47 C46 104(2) . . ?
C48 C47 H47A 111.0 . . ?
C46 C47 H47A 111.0 . . ?
C48 C47 H47B 111.0 . . ?
C46 C47 H47B 111.0 . . ?
H47A C47 H47B 109.0 . . ?
C47 C48 H48A 109.5 . . ?
C47 C48 H48B 109.5 . . ?
H48A C48 H48B 109.5 . . ?
C47 C48 H48C 109.5 . . ?
H48A C48 H48C 109.5 . . ?
H48B C48 H48C 109.5 . . ?

loop_
_geom_bond_atom_site_label_1
_geom_bond_atom_site_label_2
_geom_bond_distance
_geom_bond_site_symmetry_2
_geom_bond_publ_flag
Pd1 C1 1.973(2) . ?
Pd1 N2 1.994(2) . ?
Pd1 N1 2.088(2) . ?
Pd1 O1 2.1621(18) . ?
Pd1 Pd2 3.0526(3) . ?
Pd2 C25 1.974(2) . ?
Pd2 N2 1.998(2) . ?
Pd2 N3 2.090(2) . ?
Pd2 O2 2.1243(18) . ?
C1 C2 1.399(3) . ?
C1 C6 1.403(3) . ?
C2 C3 1.391(4) . ?
C2 H2 0.9500 . ?
C3 C4 1.383(4) . ?
C3 H3 0.9500 . ?
C4 C5 1.391(4) . ?
C4 H4 0.9500 . ?
C5 C6 1.396(4) . ?
C5 H5 0.9500 . ?
C6 C7 1.497(4) . ?
C7 N1 1.494(3) . ?
C7 H7A 0.9900 . ?
C7 H7B 0.9900 . ?
N1 C8 1.479(3) . ?
N1 C9 1.481(3) . ?
C8 H8A 0.9800 . ?
C8 H8B 0.9800 . ?
C8 H8C 0.9800 . ?
C9 H9A 0.9800 . ?
C9 H9B 0.9800 . ?
C9 H9C 0.9800 . ?
N2 C10 1.274(3) . ?
C10 C11 1.496(4) . ?
C10 C17 1.509(3) . ?
C11 C16 1.398(4) . ?
C11 C12 1.398(4) . ?
C12 C13 1.387(4) . ?
C12 H12 0.9500 . ?
C13 C14 1.382(4) . ?
C13 H13 0.9500 . ?
C14 C15 1.381(4) . ?
C14 H14 0.9500 . ?
C15 C16 1.382(4) . ?
C15 H15 0.9500 . ?
C16 H16 0.9500 . ?
C17 C22 1.382(4) . ?
C17 C18 1.386(4) . ?
C18 C19 1.389(5) . ?
C18 H18 0.9500 . ?
C19 C20 1.376(6) . ?
C19 H19 0.9500 . ?
C20 C21 1.356(5) . ?
C20 H20 0.9500 . ?
C21 C22 1.394(4) . ?
C21 H21 0.9500 . ?
C22 H22 0.9500 . ?
O1 C23 1.255(3) . ?
O2 C23 1.262(3) . ?
C23 C24 1.516(4) . ?
C24 H24A 0.9800 . ?
C24 H24B 0.9800 . ?
C24 H24C 0.9800 . ?
C25 C26 1.406(3) . ?
C25 C30 1.408(4) . ?
C26 C27 1.389(4) . ?
C26 H26 0.9500 . ?
C27 C28 1.389(4) . ?
C27 H27 0.9500 . ?
C28 C29 1.390(4) . ?
C28 H28 0.9500 . ?
C29 C30 1.394(4) . ?
C29 H29 0.9500 . ?
C30 C31 1.502(3) . ?
C31 N3 1.493(3) . ?
C31 H31A 0.9900 . ?
C31 H31B 0.9900 . ?
N3 C32 1.474(3) . ?
N3 C33 1.488(3) . ?
C32 H32A 0.9800 . ?
C32 H32B 0.9800 . ?
C32 H32C 0.9800 . ?
C33 H33A 0.9800 . ?
C33 H33B 0.9800 . ?
C33 H33C 0.9800 . ?
C34 C35 1.580(10) . ?
C34 H34A 0.9800 . ?
C34 H34B 0.9800 . ?
C34 H34C 0.9800 . ?
C35 C36 1.439(10) . ?
C35 H35A 0.9900 . ?
C35 H35B 0.9900 . ?
C36 C37 1.473(11) . ?
C36 H36A 0.9900 . ?
C36 H36B 0.9900 . ?
C37 C38 1.557(10) . ?
C37 H37A 0.9900 . ?
C37 H37B 0.9900 . ?
C38 C39 1.705(17) . ?
C38 H38A 0.9900 . ?
C38 H38B 0.9900 . ?
C39 H39A 0.9800 . ?
C39 H39B 0.9800 . ?
C39 H39C 0.9800 . ?
C40 C41 1.54(2) . ?
C40 H40A 0.9800 . ?
C40 H40B 0.9800 . ?
C40 H40C 0.9800 . ?
C41 C42 1.26(2) . ?
C41 H41A 0.9900 . ?
C41 H41B 0.9900 . ?
C42 C43 1.60(2) . ?
C42 H42A 0.9900 . ?
C42 H42B 0.9900 . ?
C43 C44 1.25(3) . ?
C43 H43A 0.9900 . ?
C43 H43B 0.9900 . ?
C44 C45 1.72(3) . ?
C44 H44A 0.9900 . ?
C44 H44B 0.9900 . ?
C45 H45A 0.9800 . ?
C45 H45B 0.9800 . ?
C45 H45C 0.9800 . ?
C46 C47 1.38(2) . ?
C46 H46A 0.9800 . ?
C46 H46B 0.9800 . ?
C46 H46C 0.9800 . ?
C47 C48 0.793(18) . ?
C47 H47A 0.9900 . ?
C47 H47B 0.9900 . ?
C48 H48A 0.9800 . ?
C48 H48B 0.9800 . ?
C48 H48C 0.9800 . ?
